data_4517877
loop_
_publ_author_name
'Xing, Zhou'
'Li, Shu-Hui'
'Xie, Fang-Fang'
'Xu, Piao-Yang'
'Deng, Lin-Long'
'Zhong, Xinxian'
'Xie, Su-Yuan'

_publ_section_title
;
 Mixed Fullerene Electron Transport Layers with Fluorocarbon Chains
 Assembling on the Surface: A Moisture-Resistant Coverage for Perovskite
 Solar Cells.
;
_journal_name_full 'ACS applied materials &amp; interfaces'
_journal_paper_doi 10.1021/acsami.0c10074
_journal_year 2020
_chemical_formula_moiety 'C6 H4 Cl2, 2(C73 H13 F3 O2)'
_chemical_formula_sum 'C152 H30 Cl2 F6 O4'
_chemical_formula_weight 2104.66
_space_group_crystal_system monoclinic
_space_group_IT_number 14
_space_group_name_Hall '-P 2ybc'
_space_group_name_H-M_alt 'P 1 21/c 1'
_atom_sites_solution_hydrogens geom
_atom_sites_solution_primary dual
_audit_creation_date 2018-05-08
_audit_creation_method
;
Olex2 1.2
(compiled 2017.08.10 svn.r3458 for OlexSys, GUI svn.r5381)
;
_cell_angle_alpha 90
_cell_angle_beta 102.588(2)
_cell_angle_gamma 90
_cell_formula_units_Z 4
_cell_length_a 24.6518(5)
_cell_length_b 17.7950(3)
_cell_length_c 19.3911(4)
_cell_measurement_reflns_used 13705
_cell_measurement_temperature 100.01(10)
_cell_measurement_theta_max 65.8960
_cell_measurement_theta_min 3.5820
_cell_volume 8302.0(3)
_computing_cell_refinement 'CrysAlisPro 1.171.38.46 (Rigaku OD, 2015)'
_computing_data_collection 'CrysAlisPro 1.171.38.46 (Rigaku OD, 2015)'
_computing_data_reduction 'CrysAlisPro 1.171.38.46 (Rigaku OD, 2015)'
_computing_molecular_graphics 'Olex2 (Dolomanov et al., 2009)'
_computing_publication_material 'Olex2 (Dolomanov et al., 2009)'
_computing_structure_refinement 'ShelXL (Sheldrick, 2015)'
_computing_structure_solution 'ShelXT (Sheldrick, 2015)'
_diffrn_ambient_environment N~2~
_diffrn_ambient_temperature 100.01(10)
_diffrn_detector 'CCD plate'
_diffrn_detector_area_resol_mean 10.4741
_diffrn_detector_type Atlas
_diffrn_measured_fraction_theta_full 0.978
_diffrn_measured_fraction_theta_max 0.978
_diffrn_measurement_details
;
List of Runs (angles in degrees, time in seconds):

  # Type    Start    End  Width  t~exp~   \w     \q     \k     \f   Frames
--------------------------------------------------------------------------
  1  \w    -31.00  32.00   1.00    1.00    --  -40.57  37.00 -30.00   63
  2  \w    -83.00  20.00   1.00    1.00    --  -40.57  19.00 -90.00  103
  3  \w     57.00  91.00   1.00    1.00    --   40.57-125.00-180.00   34
  4  \w     50.00 108.00   1.00    2.93    --   91.16 -94.00-180.00   58
  5  \w     29.00  90.00   1.00    2.93    --   91.16 -30.00   0.00   61
  6  \w     16.00  93.00   1.00    2.93    --   91.16 -45.00 -60.00   77
  7  \w     58.00 126.00   1.00    2.93    --   91.16  77.00 -90.00   68
  8  \w     95.00 157.00   1.00    2.93    --   91.16 125.00 -30.00   62
  9  \w    108.00 150.00   1.00    2.93    --   91.16 125.00   0.00   42
 10  \w    101.00 160.00   1.00    2.93    --   91.16 125.00-120.00   59
 11  \w     17.00  42.00   1.00    2.93    --   91.16 -45.00 150.00   25
;
_diffrn_measurement_device 'four-circle diffractometer'
_diffrn_measurement_device_type 'SuperNova, Dual, Cu at zero, Atlas'
_diffrn_measurement_method '\w scans'
_diffrn_orient_matrix_type 'CrysAlisPro convention (1999,Acta A55,543-557)'
_diffrn_orient_matrix_UB_11 -0.0305316000
_diffrn_orient_matrix_UB_12 -0.0719013000
_diffrn_orient_matrix_UB_13 0.0140893000
_diffrn_orient_matrix_UB_21 0.0147315000
_diffrn_orient_matrix_UB_22 -0.0371353000
_diffrn_orient_matrix_UB_23 -0.0652365000
_diffrn_orient_matrix_UB_31 0.0544326000
_diffrn_orient_matrix_UB_32 -0.0305699000
_diffrn_orient_matrix_UB_33 0.0465365000
_diffrn_radiation_monochromator mirror
_diffrn_radiation_probe x-ray
_diffrn_radiation_type CuK\a
_diffrn_radiation_wavelength 1.54184
_diffrn_reflns_av_R_equivalents 0.0500
_diffrn_reflns_av_unetI/netI 0.0494
_diffrn_reflns_Laue_measured_fraction_full 0.978
_diffrn_reflns_Laue_measured_fraction_max 0.978
_diffrn_reflns_limit_h_max 28
_diffrn_reflns_limit_h_min -18
_diffrn_reflns_limit_k_max 20
_diffrn_reflns_limit_k_min -20
_diffrn_reflns_limit_l_max 22
_diffrn_reflns_limit_l_min -22
_diffrn_reflns_number 32591
_diffrn_reflns_point_group_measured_fraction_full 0.978
_diffrn_reflns_point_group_measured_fraction_max 0.978
_diffrn_reflns_theta_full 65.948
_diffrn_reflns_theta_max 65.948
_diffrn_reflns_theta_min 3.409
_diffrn_source 'micro-focus sealed X-ray tube'
_diffrn_source_type 'SuperNova (Cu) X-ray Source'
_exptl_absorpt_coefficient_mu 1.463
_exptl_absorpt_correction_T_max 0.803
_exptl_absorpt_correction_T_min 0.784
_exptl_absorpt_correction_type multi-scan
_exptl_absorpt_process_details
;
CrysAlisPro 1.171.38.46 (Rigaku Oxford Diffraction, 2015)
Empirical absorption correction using spherical harmonics,
 implemented in SCALE3 ABSPACK scaling algorithm.
;
_exptl_crystal_colour 'clear dark black'
_exptl_crystal_colour_lustre clear
_exptl_crystal_colour_modifier dark
_exptl_crystal_colour_primary black
_exptl_crystal_density_diffrn 1.684
_exptl_crystal_description block
_exptl_crystal_F_000 4248
_exptl_crystal_size_max 0.2
_exptl_crystal_size_mid 0.18
_exptl_crystal_size_min 0.15
_refine_diff_density_max 1.008
_refine_diff_density_min -0.687
_refine_diff_density_rms 0.079
_refine_ls_extinction_method none
_refine_ls_goodness_of_fit_ref 1.023
_refine_ls_hydrogen_treatment constr
_refine_ls_matrix_type full
_refine_ls_number_parameters 1477
_refine_ls_number_reflns 14115
_refine_ls_number_restraints 0
_refine_ls_restrained_S_all 1.023
_refine_ls_R_factor_all 0.0693
_refine_ls_R_factor_gt 0.0580
_refine_ls_shift/su_max 0.001
_refine_ls_shift/su_mean 0.000
_refine_ls_structure_factor_coef Fsqd
_refine_ls_weighting_details 'w=1/[\s^2^(Fo^2^)+(0.1001P)^2^+4.5655P] where P=(Fo^2^+2Fc^2^)/3'
_refine_ls_weighting_scheme calc
_refine_ls_wR_factor_gt 0.1526
_refine_ls_wR_factor_ref 0.1646
_reflns_Friedel_coverage 0.000
_reflns_number_gt 11733
_reflns_number_total 14115
_reflns_threshold_expression 'I > 2\s(I)'
_cod_data_source_file am0c10074_si_001.cif
_cod_data_source_block c73f3o2h13
_cod_database_code 4517877
_shelx_shelxl_version_number 2018/1
_chemical_oxdiff_formula C152O4F6Cl2H26
_shelx_space_group_comment
;
The symmetry employed for this shelxl refinement is uniquely defined
by the following loop, which should always be used as a source of
symmetry information in preference to the above space-group names.
They are only intended as comments.
;
_shelx_estimated_absorpt_t_max 0.810
_shelx_estimated_absorpt_t_min 0.758
_olex2_refinement_description
;
1. Fixed Uiso
 At 1.2 times of:
  All C(H) groups, All C(H,H) groups
2.a Secondary CH2 refined with riding coordinates:
 C68A(H68A,H68B), C69A(H69A,H69B), C70A(H70A,H70B), C72A(H72A,H72B), C68B(H68C,
 H68D), C69B(H69C,H69D), C70B(H70C,H70D), C72B(H72C,H72D)
2.b Aromatic/amide H refined with riding coordinates:
 C3C(H3C), C4C(H4C), C5C(H5C), C6C(H6C), C63A(H63A), C64A(H64A), C65A(H65A),
 C66A(H66A), C67A(H67A), C63B(H63B), C64B(H64B), C65B(H65B), C66B(H66B),
 C67B(H67B)
;
_olex2_submission_special_instructions 'No special instructions were received'
_oxdiff_exptl_absorpt_empirical_details
;
Empirical correction (ABSPACK) includes:
- Absorption correction using spherical harmonics
- Frame scaling
- Detector area scaling
;
_oxdiff_exptl_absorpt_empirical_full_max 5.219
_oxdiff_exptl_absorpt_empirical_full_min 0.563

loop_
_space_group_symop_operation_xyz
'x, y, z'
'-x, y+1/2, -z+1/2'
'-x, -y, -z'
'x, -y-1/2, z-1/2'

loop_
_atom_site_label
_atom_site_type_symbol
_atom_site_fract_x
_atom_site_fract_y
_atom_site_fract_z
_atom_site_U_iso_or_equiv
_atom_site_adp_type
_atom_site_occupancy
_atom_site_site_symmetry_order
_atom_site_calc_flag
_atom_site_refinement_flags_posn
_atom_site_refinement_flags_adp
_atom_site_refinement_flags_occupancy
_atom_site_disorder_assembly
_atom_site_disorder_group
Cl1C Cl 0.33551(3) 0.44445(4) 0.89546(4) 0.0454(2) Uani 1 1 d . . . . .
Cl2C Cl 0.26894(4) 0.32044(4) 0.79605(5) 0.0565(3) Uani 1 1 d . . . . .
C1C C 0.28333(12) 0.46950(16) 0.82448(16) 0.0346(6) Uani 1 1 d . . . . .
C2C C 0.25339(12) 0.41480(18) 0.78070(17) 0.0401(7) Uani 1 1 d . . . . .
C3C C 0.21203(13) 0.4351(2) 0.72419(19) 0.0499(9) Uani 1 1 d . . . . .
H3C H 0.191735 0.398498 0.695381 0.060 Uiso 1 1 calc R . . . .
C4C C 0.20057(13) 0.5119(3) 0.7102(2) 0.0561(10) Uani 1 1 d . . . . .
H4C H 0.172246 0.526427 0.672526 0.067 Uiso 1 1 calc R . . . .
C5C C 0.23171(13) 0.5653(2) 0.75277(19) 0.0459(8) Uani 1 1 d . . . . .
H5C H 0.225060 0.615982 0.742671 0.055 Uiso 1 1 calc R . . . .
C6C C 0.27250(12) 0.54468(17) 0.81002(17) 0.0383(7) Uani 1 1 d . . . . .
H6C H 0.292734 0.581270 0.838919 0.046 Uiso 1 1 calc R . . . .
F1A F 0.36218(6) 0.40098(11) 0.59654(9) 0.0433(4) Uani 1 1 d . . . . .
F2A F 0.33471(7) 0.46257(10) 0.67865(9) 0.0391(4) Uani 1 1 d . . . . .
F3A F 0.29659(7) 0.35658(9) 0.64069(9) 0.0376(4) Uani 1 1 d . . . . .
O1A O 0.17924(8) 0.38662(12) 0.54270(11) 0.0402(5) Uani 1 1 d . . . . .
O2A O 0.25745(7) 0.41599(10) 0.50651(10) 0.0280(4) Uani 1 1 d . . . . .
C1A C 0.04164(10) 0.19637(13) 0.33343(13) 0.0206(5) Uani 1 1 d . . . . .
C2A C 0.07356(10) 0.13985(13) 0.28892(13) 0.0210(5) Uani 1 1 d . . . . .
C3A C 0.04463(10) 0.06687(13) 0.26927(13) 0.0225(5) Uani 1 1 d . . . . .
C4A C -0.00201(10) 0.04472(13) 0.29280(14) 0.0248(5) Uani 1 1 d . . . . .
C5A C -0.03036(10) 0.09599(15) 0.33227(13) 0.0255(5) Uani 1 1 d . . . . .
C6A C -0.01163(10) 0.16767(15) 0.34694(13) 0.0239(5) Uani 1 1 d . . . . .
C7A C -0.05091(11) 0.22965(16) 0.33650(13) 0.0268(6) Uani 1 1 d . . . . .
C8A C -0.02605(11) 0.29258(14) 0.30811(14) 0.0272(6) Uani 1 1 d . . . . .
C9A C 0.02823(10) 0.27107(14) 0.29968(14) 0.0244(5) Uani 1 1 d . . . . .
C10A C 0.04619(10) 0.29497(13) 0.24043(14) 0.0239(5) Uani 1 1 d . . . . .
C11A C 0.07473(10) 0.24329(15) 0.20089(14) 0.0249(5) Uani 1 1 d . . . . .
C12A C 0.08387(10) 0.17012(15) 0.22170(14) 0.0238(5) Uani 1 1 d . . . . .
C13A C 0.07345(10) 0.11135(15) 0.16958(14) 0.0249(5) Uani 1 1 d . . . . .
C14A C 0.04946(10) 0.04822(14) 0.19871(14) 0.0257(5) Uani 1 1 d . . . . .
C15A C 0.00934(11) 0.00414(14) 0.15455(15) 0.0295(6) Uani 1 1 d . . . . .
C16A C -0.03857(12) -0.02046(13) 0.17978(16) 0.0317(6) Uani 1 1 d . . . . .
C17A C -0.04442(11) 0.00034(14) 0.24648(15) 0.0299(6) Uani 1 1 d . . . . .
C18A C -0.09821(11) 0.02304(16) 0.25745(16) 0.0337(6) Uani 1 1 d . . . . .
C19A C -0.08989(11) 0.08211(17) 0.30968(15) 0.0321(6) Uani 1 1 d . . . . .
C20A C -0.12764(11) 0.14141(17) 0.30328(14) 0.0318(6) Uani 1 1 d . . . . .
C21A C -0.10749(11) 0.21696(17) 0.31694(14) 0.0307(6) Uani 1 1 d . . . . .
C22A C -0.14273(11) 0.26633(17) 0.26642(14) 0.0321(6) Uani 1 1 d . . . . .
C23A C -0.11856(12) 0.32749(16) 0.23857(15) 0.0331(6) Uani 1 1 d . . . . .
C24A C -0.05965(12) 0.34063(14) 0.25950(15) 0.0307(6) Uani 1 1 d . . . . .
C25A C -0.04019(12) 0.36617(13) 0.19903(15) 0.0295(6) Uani 1 1 d . . . . .
C26A C 0.01118(11) 0.34325(13) 0.18923(15) 0.0278(6) Uani 1 1 d . . . . .
C27A C 0.01787(11) 0.32296(14) 0.11966(15) 0.0287(6) Uani 1 1 d . . . . .
C28A C 0.05676(10) 0.26134(15) 0.12652(14) 0.0284(6) Uani 1 1 d . . . . .
C29A C 0.04856(10) 0.20463(16) 0.07565(14) 0.0289(6) Uani 1 1 d . . . . .
C30A C 0.05722(10) 0.12801(16) 0.09793(14) 0.0285(6) Uani 1 1 d . . . . .
C31A C 0.01544(11) 0.08285(16) 0.05270(14) 0.0298(6) Uani 1 1 d . . . . .
C32A C -0.00801(11) 0.02213(15) 0.08024(15) 0.0305(6) Uani 1 1 d . . . . .
C33A C -0.06691(12) 0.00797(14) 0.05922(15) 0.0317(6) Uani 1 1 d . . . . .
C34A C -0.08603(12) -0.01840(14) 0.12002(16) 0.0331(6) Uani 1 1 d . . . . .
C35A C -0.13757(11) 0.00368(15) 0.13115(16) 0.0339(6) Uani 1 1 d . . . . .
C36A C -0.14395(11) 0.02496(16) 0.20101(16) 0.0345(7) Uani 1 1 d . . . . .
C37A C -0.18311(11) 0.08609(18) 0.19399(16) 0.0345(7) Uani 1 1 d . . . . .
C38A C -0.17494(11) 0.14360(18) 0.24375(15) 0.0352(7) Uani 1 1 d . . . . .
C39A C -0.18400(11) 0.22093(18) 0.22142(15) 0.0335(6) Uani 1 1 d . . . . .
C40A C -0.20113(10) 0.23827(17) 0.14952(15) 0.0313(6) Uani 1 1 d . . . . .
C41A C -0.17648(11) 0.30136(15) 0.12059(14) 0.0297(6) Uani 1 1 d . . . . .
C42A C -0.13610(11) 0.34525(15) 0.16441(15) 0.0304(6) Uani 1 1 d . . . . .
C43A C -0.08749(12) 0.36955(14) 0.13949(15) 0.0309(6) Uani 1 1 d . . . . .
C44A C -0.08086(12) 0.34962(14) 0.07293(15) 0.0302(6) Uani 1 1 d . . . . .
C45A C -0.02725(12) 0.32638(15) 0.06226(14) 0.0296(6) Uani 1 1 d . . . . .
C46A C -0.03573(11) 0.26718(16) 0.01018(14) 0.0289(6) Uani 1 1 d . . . . .
C47A C 0.00135(11) 0.20796(16) 0.01639(14) 0.0293(6) Uani 1 1 d . . . . .
C48A C -0.01921(11) 0.13190(17) 0.00185(14) 0.0300(6) Uani 1 1 d . . . . .
C49A C -0.07592(11) 0.11855(16) -0.01859(13) 0.0274(6) Uani 1 1 d . . . . .
C50A C -0.10035(11) 0.05518(15) 0.00993(15) 0.0295(6) Uani 1 1 d . . . . .
C51A C -0.15409(10) 0.07778(15) 0.02111(15) 0.0279(6) Uani 1 1 d . . . . .
C52A C -0.17254(11) 0.05242(15) 0.08007(15) 0.0303(6) Uani 1 1 d . . . . .
C53A C -0.20088(11) 0.10394(17) 0.11872(15) 0.0328(6) Uani 1 1 d . . . . .
C54A C -0.20921(10) 0.17801(16) 0.09780(15) 0.0300(6) Uani 1 1 d . . . . .
C55A C -0.18979(10) 0.20420(15) 0.03684(13) 0.0260(5) Uani 1 1 d . . . . .
C56A C -0.16958(11) 0.28063(15) 0.05109(14) 0.0276(6) Uani 1 1 d . . . . .
C57A C -0.12299(11) 0.30433(14) 0.02706(14) 0.0270(6) Uani 1 1 d . . . . .
C58A C -0.09541(11) 0.25336(15) -0.01132(13) 0.0275(6) Uani 1 1 d . . . . .
C59A C -0.11484(11) 0.18087(15) -0.02589(13) 0.0263(5) Uani 1 1 d . . . . .
C60A C -0.16304(10) 0.15572(15) -0.00071(13) 0.0246(5) Uani 1 1 d . . . . .
C61A C 0.09966(10) 0.16689(13) 0.36292(13) 0.0222(5) Uani 1 1 d . . . . .
C62A C 0.11008(10) 0.10813(13) 0.42010(13) 0.0226(5) Uani 1 1 d . . . . .
C63A C 0.15199(10) 0.05535(14) 0.41903(14) 0.0268(6) Uani 1 1 d . . . . .
H63A H 0.170180 0.055214 0.381751 0.032 Uiso 1 1 calc R . . . .
C64A C 0.16657(11) 0.00341(15) 0.47291(15) 0.0306(6) Uani 1 1 d . . . . .
H64A H 0.195147 -0.030507 0.472220 0.037 Uiso 1 1 calc R . . . .
C65A C 0.13900(12) 0.00148(15) 0.52779(15) 0.0327(6) Uani 1 1 d . . . . .
H65A H 0.148521 -0.033967 0.563637 0.039 Uiso 1 1 calc R . . . .
C66A C 0.09713(12) 0.05283(16) 0.52876(15) 0.0335(6) Uani 1 1 d . . . . .
H66A H 0.078187 0.051585 0.565303 0.040 Uiso 1 1 calc R . . . .
C67A C 0.08307(11) 0.10632(15) 0.47568(14) 0.0278(6) Uani 1 1 d . . . . .
H67A H 0.055304 0.141182 0.477471 0.033 Uiso 1 1 calc R . . . .
C68A C 0.14626(10) 0.22438(14) 0.37010(14) 0.0253(5) Uani 1 1 d . . . . .
H68A H 0.181610 0.198174 0.379004 0.030 Uiso 1 1 calc R . . . .
H68B H 0.142433 0.251210 0.325753 0.030 Uiso 1 1 calc R . . . .
C69A C 0.14678(10) 0.28078(14) 0.42892(14) 0.0265(6) Uani 1 1 d . . . . .
H69A H 0.148549 0.254508 0.473189 0.032 Uiso 1 1 calc R . . . .
H69B H 0.112875 0.310257 0.418665 0.032 Uiso 1 1 calc R . . . .
C70A C 0.19683(11) 0.33235(14) 0.43546(14) 0.0258(5) Uani 1 1 d . . . . .
H70A H 0.229416 0.301941 0.435040 0.031 Uiso 1 1 calc R . . . .
H70B H 0.191000 0.365041 0.394472 0.031 Uiso 1 1 calc R . . . .
C71A C 0.20812(10) 0.38003(14) 0.50094(14) 0.0256(5) Uani 1 1 d . . . . .
C72A C 0.27565(11) 0.46244(15) 0.56693(14) 0.0289(6) Uani 1 1 d . . . . .
H72A H 0.244171 0.476588 0.586641 0.035 Uiso 1 1 calc R . . . .
H72B H 0.292395 0.507933 0.553465 0.035 Uiso 1 1 calc R . . . .
C73A C 0.31710(11) 0.42046(16) 0.62073(15) 0.0295(6) Uani 1 1 d . . . . .
F1B F 0.23982(9) 0.15115(11) 0.76281(10) 0.0527(5) Uani 1 1 d . . . . .
F2B F 0.15668(8) 0.12147(10) 0.71107(12) 0.0553(6) Uani 1 1 d . . . . .
F3B F 0.22552(7) 0.05212(9) 0.70012(11) 0.0462(5) Uani 1 1 d . . . . .
O1B O 0.24292(9) 0.19566(16) 0.52167(13) 0.0538(7) Uani 1 1 d . . . . .
O2B O 0.27016(8) 0.16994(12) 0.63623(11) 0.0365(5) Uani 1 1 d . . . . .
C1B C 0.49561(10) 0.27229(13) 0.46077(12) 0.0190(5) Uani 1 1 d . . . . .
C2B C 0.44747(9) 0.23749(13) 0.39808(13) 0.0198(5) Uani 1 1 d . . . . .
C3B C 0.44726(9) 0.26753(13) 0.32625(13) 0.0197(5) Uani 1 1 d . . . . .
C4B C 0.47991(10) 0.32708(13) 0.31396(13) 0.0206(5) Uani 1 1 d . . . . .
C5B C 0.52316(10) 0.35849(12) 0.37124(13) 0.0202(5) Uani 1 1 d . . . . .
C6B C 0.53214(10) 0.32936(12) 0.43820(13) 0.0200(5) Uani 1 1 d . . . . .
C7B C 0.58816(10) 0.31670(14) 0.47744(13) 0.0228(5) Uani 1 1 d . . . . .
C8B C 0.58943(10) 0.24747(14) 0.51620(12) 0.0225(5) Uani 1 1 d . . . . .
C9B C 0.53444(10) 0.21668(14) 0.50225(12) 0.0213(5) Uani 1 1 d . . . . .
C10B C 0.52745(10) 0.14000(14) 0.49510(13) 0.0233(5) Uani 1 1 d . . . . .
C11B C 0.48426(10) 0.10827(13) 0.43832(14) 0.0231(5) Uani 1 1 d . . . . .
C12B C 0.44947(9) 0.15424(13) 0.39061(14) 0.0209(5) Uani 1 1 d . . . . .
C13B C 0.43838(10) 0.13685(14) 0.31641(14) 0.0237(5) Uani 1 1 d . . . . .
C14B C 0.43702(9) 0.20619(14) 0.27660(13) 0.0223(5) Uani 1 1 d . . . . .
C15B C 0.45688(10) 0.20775(15) 0.21497(14) 0.0258(5) Uani 1 1 d . . . . .
C16B C 0.48987(10) 0.27001(15) 0.20119(13) 0.0259(5) Uani 1 1 d . . . . .
C17B C 0.50183(10) 0.32845(14) 0.25050(14) 0.0238(5) Uani 1 1 d . . . . .
C18B C 0.55692(11) 0.36063(14) 0.26726(14) 0.0259(6) Uani 1 1 d . . . . .
C19B C 0.57023(10) 0.37901(13) 0.34127(14) 0.0247(5) Uani 1 1 d . . . . .
C20B C 0.62428(10) 0.36938(13) 0.38005(14) 0.0255(5) Uani 1 1 d . . . . .
C21B C 0.63363(10) 0.33777(14) 0.44951(14) 0.0254(6) Uani 1 1 d . . . . .
C22B C 0.68192(10) 0.28923(15) 0.45948(14) 0.0270(6) Uani 1 1 d . . . . .
C23B C 0.68301(10) 0.22309(15) 0.49718(14) 0.0256(5) Uani 1 1 d . . . . .
C24B C 0.63620(10) 0.20160(15) 0.52670(13) 0.0247(5) Uani 1 1 d . . . . .
C25B C 0.62905(10) 0.12167(15) 0.52056(13) 0.0256(5) Uani 1 1 d . . . . .
C26B C 0.57594(11) 0.09171(14) 0.50440(13) 0.0253(5) Uani 1 1 d . . . . .
C27B C 0.56295(11) 0.03034(14) 0.45404(15) 0.0272(6) Uani 1 1 d . . . . .
C28B C 0.50698(11) 0.04070(13) 0.41315(15) 0.0268(6) Uani 1 1 d . . . . .
C29B C 0.49422(11) 0.02221(14) 0.34161(15) 0.0282(6) Uani 1 1 d . . . . .
C30B C 0.45915(10) 0.07119(14) 0.29164(15) 0.0265(6) Uani 1 1 d . . . . .
C31B C 0.47972(10) 0.07318(15) 0.22725(15) 0.0298(6) Uani 1 1 d . . . . .
C32B C 0.47883(10) 0.13968(16) 0.18967(14) 0.0286(6) Uani 1 1 d . . . . .
C33B C 0.52577(11) 0.16106(16) 0.16027(13) 0.0292(6) Uani 1 1 d . . . . .
C34B C 0.53287(11) 0.24162(16) 0.16770(13) 0.0285(6) Uani 1 1 d . . . . .
C35B C 0.58556(11) 0.27270(16) 0.18390(14) 0.0293(6) Uani 1 1 d . . . . .
C36B C 0.59810(11) 0.33347(14) 0.23435(15) 0.0281(6) Uani 1 1 d . . . . .
C37B C 0.65417(11) 0.32313(15) 0.27483(15) 0.0297(6) Uani 1 1 d . . . . .
C38B C 0.66724(10) 0.34081(14) 0.34602(15) 0.0280(6) Uani 1 1 d . . . . .
C39B C 0.70278(10) 0.29132(15) 0.39562(15) 0.0273(6) Uani 1 1 d . . . . .
C40B C 0.72407(10) 0.22611(15) 0.37161(15) 0.0272(6) Uani 1 1 d . . . . .
C41B C 0.72513(10) 0.15650(15) 0.41086(14) 0.0260(5) Uani 1 1 d . . . . .
C42B C 0.70537(10) 0.15480(15) 0.47278(14) 0.0261(6) Uani 1 1 d . . . . .
C43B C 0.67195(10) 0.09256(15) 0.48701(14) 0.0271(6) Uani 1 1 d . . . . .
C44B C 0.65964(11) 0.03382(14) 0.43881(14) 0.0274(6) Uani 1 1 d . . . . .
C45B C 0.60424(11) 0.00199(14) 0.42158(15) 0.0281(6) Uani 1 1 d . . . . .
C46B C 0.59084(11) -0.01661(13) 0.34752(15) 0.0282(6) Uani 1 1 d . . . . .
C47B C 0.53716(11) -0.00640(14) 0.30789(16) 0.0290(6) Uani 1 1 d . . . . .
C48B C 0.52820(11) 0.02468(15) 0.23744(15) 0.0303(6) Uani 1 1 d . . . . .
C49B C 0.57342(11) 0.04522(15) 0.20856(14) 0.0289(6) Uani 1 1 d . . . . .
C50B C 0.57217(11) 0.11446(16) 0.16977(14) 0.0296(6) Uani 1 1 d . . . . .
C51B C 0.62731(11) 0.14694(16) 0.18672(13) 0.0277(6) Uani 1 1 d . . . . .
C52B C 0.63405(11) 0.22425(16) 0.19363(14) 0.0284(6) Uani 1 1 d . . . . .
C53B C 0.67619(11) 0.25539(15) 0.24988(14) 0.0279(6) Uani 1 1 d . . . . .
C54B C 0.71032(10) 0.20773(15) 0.29747(14) 0.0250(5) Uani 1 1 d . . . . .
C55B C 0.70343(10) 0.12712(15) 0.29043(14) 0.0250(5) Uani 1 1 d . . . . .
C56B C 0.71263(10) 0.09529(15) 0.36090(14) 0.0259(6) Uani 1 1 d . . . . .
C57B C 0.68039(10) 0.03514(14) 0.37443(14) 0.0268(6) Uani 1 1 d . . . . .
C58B C 0.63795(10) 0.00408(14) 0.31792(15) 0.0264(6) Uani 1 1 d . . . . .
C59B C 0.62941(10) 0.03416(14) 0.25028(14) 0.0264(6) Uani 1 1 d . . . . .
C60B C 0.66283(10) 0.09740(15) 0.23642(14) 0.0274(6) Uani 1 1 d . . . . .
C61B C 0.43458(10) 0.28125(13) 0.45956(13) 0.0207(5) Uani 1 1 d . . . . .
C62B C 0.41017(10) 0.35869(13) 0.44488(13) 0.0210(5) Uani 1 1 d . . . . .
C63B C 0.36116(10) 0.37017(14) 0.39545(14) 0.0244(5) Uani 1 1 d . . . . .
H63B H 0.344914 0.330558 0.367034 0.029 Uiso 1 1 calc R . . . .
C64B C 0.33600(11) 0.44073(15) 0.38798(14) 0.0270(6) Uani 1 1 d . . . . .
H64B H 0.302936 0.448192 0.354937 0.032 Uiso 1 1 calc R . . . .
C65B C 0.36067(11) 0.49981(14) 0.43026(14) 0.0283(6) Uani 1 1 d . . . . .
H65B H 0.343829 0.546855 0.425882 0.034 Uiso 1 1 calc R . . . .
C66B C 0.40984(11) 0.48902(14) 0.47852(15) 0.0292(6) Uani 1 1 d . . . . .
H66B H 0.426532 0.529016 0.506033 0.035 Uiso 1 1 calc R . . . .
C67B C 0.43472(11) 0.41856(14) 0.48636(14) 0.0249(5) Uani 1 1 d . . . . .
H67B H 0.467839 0.411407 0.519390 0.030 Uiso 1 1 calc R . . . .
C68B C 0.41486(10) 0.23944(14) 0.51800(14) 0.0242(5) Uani 1 1 d . . . . .
H68C H 0.431036 0.189516 0.521941 0.029 Uiso 1 1 calc R . . . .
H68D H 0.429225 0.265227 0.562290 0.029 Uiso 1 1 calc R . . . .
C69B C 0.35250(10) 0.23157(14) 0.50876(14) 0.0238(5) Uani 1 1 d . . . . .
H69C H 0.337586 0.201662 0.467124 0.029 Uiso 1 1 calc R . . . .
H69D H 0.335142 0.280739 0.502509 0.029 Uiso 1 1 calc R . . . .
C70B C 0.34002(11) 0.19354(15) 0.57423(15) 0.0287(6) Uani 1 1 d . . . . .
H70C H 0.356248 0.143640 0.578641 0.034 Uiso 1 1 calc R . . . .
H70D H 0.357518 0.222039 0.615776 0.034 Uiso 1 1 calc R . . . .
C71B C 0.27984(11) 0.18725(14) 0.57204(15) 0.0275(6) Uani 1 1 d . . . . .
C72B C 0.21266(11) 0.16748(18) 0.63977(18) 0.0398(7) Uani 1 1 d . . . . .
H72C H 0.190757 0.143873 0.597724 0.048 Uiso 1 1 calc R . . . .
H72D H 0.198586 0.217906 0.643362 0.048 Uiso 1 1 calc R . . . .
C73B C 0.20940(12) 0.12309(15) 0.70344(17) 0.0340(7) Uani 1 1 d . . . . .

loop_
_atom_site_aniso_label
_atom_site_aniso_U_11
_atom_site_aniso_U_22
_atom_site_aniso_U_33
_atom_site_aniso_U_23
_atom_site_aniso_U_13
_atom_site_aniso_U_12
Cl1C 0.0577(5) 0.0386(4) 0.0412(5) -0.0051(3) 0.0134(3) 0.0103(3)
Cl2C 0.0882(6) 0.0331(4) 0.0619(6) -0.0097(4) 0.0466(5) -0.0186(4)
C1C 0.0375(15) 0.0337(15) 0.0406(17) -0.0089(12) 0.0260(13) -0.0019(12)
C2C 0.0383(16) 0.0455(17) 0.0456(19) -0.0123(14) 0.0290(14) -0.0134(13)
C3C 0.0338(16) 0.070(2) 0.052(2) -0.0191(18) 0.0230(15) -0.0113(16)
C4C 0.0313(16) 0.094(3) 0.047(2) -0.006(2) 0.0180(14) 0.0078(17)
C5C 0.0398(16) 0.0503(19) 0.053(2) 0.0003(16) 0.0213(15) 0.0141(14)
C6C 0.0369(15) 0.0367(16) 0.0468(19) -0.0026(13) 0.0210(13) 0.0063(12)
F1A 0.0304(8) 0.0664(12) 0.0366(10) -0.0013(9) 0.0150(7) 0.0066(8)
F2A 0.0385(9) 0.0504(10) 0.0286(9) -0.0073(7) 0.0076(7) -0.0075(7)
F3A 0.0470(9) 0.0325(9) 0.0364(10) 0.0056(7) 0.0159(7) 0.0017(7)
O1A 0.0357(10) 0.0486(12) 0.0412(13) -0.0183(10) 0.0187(9) -0.0089(9)
O2A 0.0297(9) 0.0275(9) 0.0270(10) -0.0044(7) 0.0069(7) -0.0059(7)
C1A 0.0276(12) 0.0196(12) 0.0165(13) -0.0029(9) 0.0091(9) 0.0039(9)
C2A 0.0224(11) 0.0207(12) 0.0221(14) -0.0018(10) 0.0099(10) 0.0012(9)
C3A 0.0273(12) 0.0158(11) 0.0234(14) 0.0015(9) 0.0032(10) 0.0079(9)
C4A 0.0311(13) 0.0182(12) 0.0229(14) 0.0083(10) 0.0009(10) 0.0006(10)
C5A 0.0286(13) 0.0334(14) 0.0157(13) 0.0117(10) 0.0077(10) 0.0023(10)
C6A 0.0274(12) 0.0330(14) 0.0127(13) 0.0031(10) 0.0077(10) 0.0065(10)
C7A 0.0340(14) 0.0379(15) 0.0103(13) -0.0026(10) 0.0089(10) 0.0101(11)
C8A 0.0381(14) 0.0247(13) 0.0195(14) -0.0084(10) 0.0076(11) 0.0050(11)
C9A 0.0311(13) 0.0189(12) 0.0220(14) -0.0063(10) 0.0034(10) -0.0005(10)
C10A 0.0302(13) 0.0171(12) 0.0231(14) -0.0022(10) 0.0033(10) -0.0066(10)
C11A 0.0240(12) 0.0295(13) 0.0229(14) -0.0017(10) 0.0087(10) -0.0079(10)
C12A 0.0189(11) 0.0304(13) 0.0242(14) -0.0012(10) 0.0094(10) -0.0007(10)
C13A 0.0191(11) 0.0341(14) 0.0232(14) -0.0047(11) 0.0083(10) 0.0072(10)
C14A 0.0273(13) 0.0206(12) 0.0291(15) -0.0041(10) 0.0058(10) 0.0091(10)
C15A 0.0361(14) 0.0171(12) 0.0335(16) -0.0077(11) 0.0039(11) 0.0114(10)
C16A 0.0403(15) 0.0105(11) 0.0403(18) 0.0014(11) 0.0002(12) 0.0009(10)
C17A 0.0356(14) 0.0159(12) 0.0354(17) 0.0098(11) 0.0019(11) -0.0027(10)
C18A 0.0343(14) 0.0288(14) 0.0380(17) 0.0155(12) 0.0081(12) -0.0100(11)
C19A 0.0361(14) 0.0392(16) 0.0241(15) 0.0131(12) 0.0132(11) -0.0059(12)
C20A 0.0288(13) 0.0521(17) 0.0203(14) 0.0091(12) 0.0181(11) 0.0013(12)
C21A 0.0352(14) 0.0449(16) 0.0169(14) 0.0006(11) 0.0165(11) 0.0103(12)
C22A 0.0316(14) 0.0502(17) 0.0178(14) -0.0044(12) 0.0129(11) 0.0204(12)
C23A 0.0431(16) 0.0306(14) 0.0281(16) -0.0056(11) 0.0132(12) 0.0180(12)
C24A 0.0439(16) 0.0208(13) 0.0260(15) -0.0091(10) 0.0049(12) 0.0127(11)
C25A 0.0437(15) 0.0111(11) 0.0308(16) -0.0046(10) 0.0017(12) 0.0009(10)
C26A 0.0378(14) 0.0126(11) 0.0314(16) 0.0009(10) 0.0042(11) -0.0060(10)
C27A 0.0372(14) 0.0228(13) 0.0269(15) 0.0045(10) 0.0089(11) -0.0110(11)
C28A 0.0288(13) 0.0333(14) 0.0256(15) 0.0060(11) 0.0111(11) -0.0114(11)
C29A 0.0267(13) 0.0433(16) 0.0219(14) 0.0005(11) 0.0166(10) -0.0037(11)
C30A 0.0245(12) 0.0392(15) 0.0261(15) -0.0065(11) 0.0150(10) 0.0040(11)
C31A 0.0307(13) 0.0407(15) 0.0209(14) -0.0112(11) 0.0121(11) 0.0096(11)
C32A 0.0382(14) 0.0250(13) 0.0279(16) -0.0135(11) 0.0067(11) 0.0102(11)
C33A 0.0414(15) 0.0186(12) 0.0322(16) -0.0141(11) 0.0013(12) 0.0036(11)
C34A 0.0429(16) 0.0129(12) 0.0395(18) -0.0042(11) 0.0000(12) -0.0044(11)
C35A 0.0347(15) 0.0211(13) 0.0422(18) 0.0049(12) 0.0002(12) -0.0111(11)
C36A 0.0347(14) 0.0323(15) 0.0369(17) 0.0112(12) 0.0089(12) -0.0144(12)
C37A 0.0227(12) 0.0484(17) 0.0345(17) 0.0116(13) 0.0106(11) -0.0091(12)
C38A 0.0257(13) 0.0559(19) 0.0302(16) 0.0103(13) 0.0199(11) 0.0004(12)
C39A 0.0256(13) 0.0520(18) 0.0280(16) 0.0027(13) 0.0168(11) 0.0113(12)
C40A 0.0216(12) 0.0478(17) 0.0266(15) 0.0008(12) 0.0098(10) 0.0136(11)
C41A 0.0338(14) 0.0309(14) 0.0254(15) 0.0000(11) 0.0084(11) 0.0152(11)
C42A 0.0365(14) 0.0238(13) 0.0294(16) -0.0044(11) 0.0043(11) 0.0180(11)
C43A 0.0469(16) 0.0134(11) 0.0304(16) 0.0019(10) 0.0041(12) 0.0089(11)
C44A 0.0446(15) 0.0167(12) 0.0284(16) 0.0087(10) 0.0058(12) 0.0008(11)
C45A 0.0415(15) 0.0252(13) 0.0228(15) 0.0098(10) 0.0086(11) -0.0076(11)
C46A 0.0376(14) 0.0362(15) 0.0154(13) 0.0057(11) 0.0116(10) -0.0072(12)
C47A 0.0343(14) 0.0412(15) 0.0169(14) 0.0026(11) 0.0155(11) -0.0047(12)
C48A 0.0363(14) 0.0417(15) 0.0154(13) -0.0079(11) 0.0132(11) 0.0043(12)
C49A 0.0343(14) 0.0352(14) 0.0139(13) -0.0084(10) 0.0077(10) 0.0026(11)
C50A 0.0361(14) 0.0255(13) 0.0244(15) -0.0112(11) 0.0014(11) -0.0006(11)
C51A 0.0274(13) 0.0248(13) 0.0285(15) -0.0055(11) -0.0005(10) -0.0036(10)
C52A 0.0291(13) 0.0253(13) 0.0333(16) 0.0023(11) -0.0003(11) -0.0092(10)
C53A 0.0232(13) 0.0429(16) 0.0333(16) 0.0038(13) 0.0083(11) -0.0076(11)
C54A 0.0193(12) 0.0424(16) 0.0284(15) 0.0040(12) 0.0052(10) 0.0041(11)
C55A 0.0227(12) 0.0367(14) 0.0175(14) 0.0025(11) 0.0019(10) 0.0043(10)
C56A 0.0308(13) 0.0286(13) 0.0221(14) 0.0041(10) 0.0027(10) 0.0120(11)
C57A 0.0354(14) 0.0243(13) 0.0200(14) 0.0077(10) 0.0034(10) 0.0042(10)
C58A 0.0368(14) 0.0332(14) 0.0132(13) 0.0062(10) 0.0072(10) 0.0004(11)
C59A 0.0337(13) 0.0327(14) 0.0126(13) 0.0000(10) 0.0054(10) -0.0011(11)
C60A 0.0267(12) 0.0274(13) 0.0184(14) -0.0009(10) 0.0023(10) 0.0001(10)
C61A 0.0265(12) 0.0224(12) 0.0182(13) -0.0007(10) 0.0060(10) 0.0028(10)
C62A 0.0277(12) 0.0177(12) 0.0218(14) -0.0024(10) 0.0039(10) 0.0004(9)
C63A 0.0276(13) 0.0253(13) 0.0281(15) -0.0023(11) 0.0076(11) 0.0022(10)
C64A 0.0310(14) 0.0215(13) 0.0368(17) -0.0025(11) 0.0016(11) 0.0059(10)
C65A 0.0473(16) 0.0224(13) 0.0250(15) 0.0022(11) 0.0007(12) 0.0016(11)
C66A 0.0449(16) 0.0332(15) 0.0241(15) 0.0025(11) 0.0112(12) 0.0058(12)
C67A 0.0345(14) 0.0274(13) 0.0230(14) 0.0010(10) 0.0092(11) 0.0057(11)
C68A 0.0293(13) 0.0247(13) 0.0231(14) 0.0001(10) 0.0079(10) -0.0019(10)
C69A 0.0284(13) 0.0243(13) 0.0266(15) -0.0028(10) 0.0054(10) -0.0003(10)
C70A 0.0317(13) 0.0222(12) 0.0235(14) -0.0014(10) 0.0061(10) -0.0004(10)
C71A 0.0254(12) 0.0236(13) 0.0283(15) -0.0020(10) 0.0073(11) -0.0004(10)
C72A 0.0319(13) 0.0246(13) 0.0301(16) -0.0038(11) 0.0064(11) -0.0059(10)
C73A 0.0296(13) 0.0334(14) 0.0278(15) -0.0049(11) 0.0115(11) -0.0030(11)
F1B 0.0766(13) 0.0482(11) 0.0412(11) -0.0016(9) 0.0300(10) -0.0088(9)
F2B 0.0486(10) 0.0422(10) 0.0915(16) 0.0248(10) 0.0509(10) 0.0111(8)
F3B 0.0524(10) 0.0271(8) 0.0697(13) 0.0060(8) 0.0361(9) 0.0079(7)
O1B 0.0329(11) 0.0844(18) 0.0436(14) 0.0306(13) 0.0074(10) -0.0037(11)
O2B 0.0293(10) 0.0526(13) 0.0317(11) 0.0093(9) 0.0158(8) -0.0064(9)
C1B 0.0251(12) 0.0176(11) 0.0171(13) -0.0009(9) 0.0104(9) 0.0016(9)
C2B 0.0227(11) 0.0177(11) 0.0219(13) 0.0005(9) 0.0111(9) 0.0003(9)
C3B 0.0186(11) 0.0211(12) 0.0212(13) 0.0006(9) 0.0080(9) 0.0044(9)
C4B 0.0266(12) 0.0166(11) 0.0215(14) 0.0034(9) 0.0120(10) 0.0061(9)
C5B 0.0289(12) 0.0113(10) 0.0246(14) -0.0007(9) 0.0150(10) 0.0023(9)
C6B 0.0265(12) 0.0138(11) 0.0234(14) -0.0062(9) 0.0133(10) -0.0001(9)
C7B 0.0288(12) 0.0224(12) 0.0185(13) -0.0104(10) 0.0086(10) -0.0007(10)
C8B 0.0280(12) 0.0313(13) 0.0101(12) -0.0058(10) 0.0081(9) 0.0017(10)
C9B 0.0283(12) 0.0276(13) 0.0109(12) 0.0003(9) 0.0109(9) 0.0043(10)
C10B 0.0297(13) 0.0240(13) 0.0206(13) 0.0068(10) 0.0153(10) 0.0035(10)
C11B 0.0287(12) 0.0171(11) 0.0297(15) 0.0047(10) 0.0198(11) 0.0005(9)
C12B 0.0219(11) 0.0178(11) 0.0271(14) 0.0002(10) 0.0144(10) -0.0009(9)
C13B 0.0201(11) 0.0218(12) 0.0300(15) -0.0059(10) 0.0074(10) -0.0022(9)
C14B 0.0191(11) 0.0251(12) 0.0229(14) -0.0038(10) 0.0049(9) 0.0030(9)
C15B 0.0231(12) 0.0330(14) 0.0191(14) -0.0048(10) 0.0002(10) 0.0050(10)
C16B 0.0314(13) 0.0342(14) 0.0134(13) 0.0065(10) 0.0075(10) 0.0116(11)
C17B 0.0302(13) 0.0250(12) 0.0192(13) 0.0080(10) 0.0117(10) 0.0091(10)
C18B 0.0378(14) 0.0181(12) 0.0277(15) 0.0096(10) 0.0198(11) 0.0043(10)
C19B 0.0330(13) 0.0122(11) 0.0344(15) 0.0009(10) 0.0192(11) 0.0000(9)
C20B 0.0313(13) 0.0158(11) 0.0332(15) -0.0052(10) 0.0153(11) -0.0054(10)
C21B 0.0272(13) 0.0201(12) 0.0310(15) -0.0123(10) 0.0112(11) -0.0062(10)
C22B 0.0224(12) 0.0319(14) 0.0269(15) -0.0121(11) 0.0056(10) -0.0058(10)
C23B 0.0218(12) 0.0362(14) 0.0193(14) -0.0081(11) 0.0052(10) -0.0011(10)
C24B 0.0268(12) 0.0338(14) 0.0130(13) -0.0023(10) 0.0034(9) 0.0046(10)
C25B 0.0294(13) 0.0366(14) 0.0120(13) 0.0053(10) 0.0072(10) 0.0086(11)
C26B 0.0361(14) 0.0247(13) 0.0188(14) 0.0086(10) 0.0144(10) 0.0055(10)
C27B 0.0356(14) 0.0184(12) 0.0326(15) 0.0090(10) 0.0183(11) 0.0049(10)
C28B 0.0337(13) 0.0142(11) 0.0373(16) 0.0029(10) 0.0185(11) -0.0029(10)
C29B 0.0302(13) 0.0154(11) 0.0426(17) -0.0052(11) 0.0155(12) -0.0048(10)
C30B 0.0228(12) 0.0231(13) 0.0351(16) -0.0100(11) 0.0092(10) -0.0044(10)
C31B 0.0262(13) 0.0299(14) 0.0319(16) -0.0174(12) 0.0033(11) -0.0017(10)
C32B 0.0261(13) 0.0397(15) 0.0183(14) -0.0116(11) 0.0008(10) 0.0054(11)
C33B 0.0342(14) 0.0428(16) 0.0113(13) -0.0074(11) 0.0067(10) 0.0080(12)
C34B 0.0372(14) 0.0412(15) 0.0092(13) 0.0046(11) 0.0095(10) 0.0118(12)
C35B 0.0401(15) 0.0372(15) 0.0156(13) 0.0099(11) 0.0168(11) 0.0094(12)
C36B 0.0382(14) 0.0244(13) 0.0285(15) 0.0108(10) 0.0221(12) 0.0036(11)
C37B 0.0349(14) 0.0248(13) 0.0367(17) 0.0051(11) 0.0239(12) -0.0024(11)
C38B 0.0275(13) 0.0217(12) 0.0399(17) -0.0015(11) 0.0186(11) -0.0071(10)
C39B 0.0214(12) 0.0298(14) 0.0335(16) -0.0077(11) 0.0119(10) -0.0072(10)
C40B 0.0201(12) 0.0324(14) 0.0323(16) -0.0038(11) 0.0129(10) -0.0015(10)
C41B 0.0167(11) 0.0350(14) 0.0266(15) -0.0042(11) 0.0054(10) 0.0040(10)
C42B 0.0209(12) 0.0335(14) 0.0231(14) -0.0017(11) 0.0029(10) 0.0057(10)
C43B 0.0280(13) 0.0333(14) 0.0205(14) 0.0047(11) 0.0066(10) 0.0116(11)
C44B 0.0310(13) 0.0241(13) 0.0294(15) 0.0068(11) 0.0115(11) 0.0116(10)
C45B 0.0369(14) 0.0155(11) 0.0359(16) 0.0066(10) 0.0165(12) 0.0074(10)
C46B 0.0369(14) 0.0132(11) 0.0385(17) -0.0020(10) 0.0173(12) 0.0041(10)
C47B 0.0329(14) 0.0134(11) 0.0433(17) -0.0089(11) 0.0139(12) -0.0034(10)
C48B 0.0312(13) 0.0244(13) 0.0358(17) -0.0160(11) 0.0085(11) 0.0010(11)
C49B 0.0343(14) 0.0287(14) 0.0258(15) -0.0152(11) 0.0109(11) 0.0040(11)
C50B 0.0342(14) 0.0416(16) 0.0150(13) -0.0121(11) 0.0097(10) 0.0048(12)
C51B 0.0328(13) 0.0406(15) 0.0143(13) -0.0042(11) 0.0151(10) 0.0069(11)
C52B 0.0341(14) 0.0396(15) 0.0183(14) 0.0065(11) 0.0202(11) 0.0068(11)
C53B 0.0306(13) 0.0312(14) 0.0293(15) 0.0046(11) 0.0228(11) 0.0002(11)
C54B 0.0213(12) 0.0331(14) 0.0259(14) -0.0018(11) 0.0171(10) -0.0002(10)
C55B 0.0225(12) 0.0328(14) 0.0242(14) -0.0031(11) 0.0149(10) 0.0057(10)
C56B 0.0217(12) 0.0285(13) 0.0297(15) -0.0037(11) 0.0103(10) 0.0071(10)
C57B 0.0290(13) 0.0230(13) 0.0315(15) 0.0004(11) 0.0132(11) 0.0123(10)
C58B 0.0311(13) 0.0181(12) 0.0335(16) -0.0049(10) 0.0147(11) 0.0069(10)
C59B 0.0324(13) 0.0231(12) 0.0271(15) -0.0108(10) 0.0139(11) 0.0046(10)
C60B 0.0296(13) 0.0337(14) 0.0240(14) -0.0070(11) 0.0169(11) 0.0075(11)
C61B 0.0241(12) 0.0193(12) 0.0222(13) -0.0015(9) 0.0130(10) 0.0020(9)
C62B 0.0279(12) 0.0193(12) 0.0218(13) 0.0016(9) 0.0184(10) 0.0021(9)
C63B 0.0321(13) 0.0210(12) 0.0250(14) 0.0008(10) 0.0169(11) 0.0004(10)
C64B 0.0310(13) 0.0284(13) 0.0260(15) 0.0061(11) 0.0157(11) 0.0043(10)
C65B 0.0399(15) 0.0203(12) 0.0322(15) 0.0055(11) 0.0244(12) 0.0063(11)
C66B 0.0428(15) 0.0204(13) 0.0305(15) -0.0032(11) 0.0212(12) 0.0005(11)
C67B 0.0309(13) 0.0239(13) 0.0238(14) -0.0028(10) 0.0148(10) 0.0007(10)
C68B 0.0296(13) 0.0247(12) 0.0233(14) 0.0035(10) 0.0165(10) 0.0049(10)
C69B 0.0274(12) 0.0215(12) 0.0258(14) 0.0006(10) 0.0128(10) 0.0001(10)
C70B 0.0307(13) 0.0255(13) 0.0338(16) 0.0085(11) 0.0154(11) 0.0028(10)
C71B 0.0312(14) 0.0227(13) 0.0320(16) 0.0077(11) 0.0146(12) 0.0019(10)
C72B 0.0276(14) 0.0453(17) 0.053(2) 0.0126(14) 0.0223(13) -0.0015(12)
C73B 0.0380(15) 0.0249(13) 0.0471(19) 0.0029(12) 0.0271(13) 0.0008(11)

loop_
_atom_type_symbol
_atom_type_description
_atom_type_scat_dispersion_real
_atom_type_scat_dispersion_imag
_atom_type_scat_source
C C 0.0181 0.0091 'International Tables Vol C Tables 4.2.6.8 and 6.1.1.4'
F F 0.0727 0.0534 'International Tables Vol C Tables 4.2.6.8 and 6.1.1.4'
Cl Cl 0.3639 0.7018 'International Tables Vol C Tables 4.2.6.8 and 6.1.1.4'
O O 0.0492 0.0322 'International Tables Vol C Tables 4.2.6.8 and 6.1.1.4'
H H 0.0000 0.0000 'International Tables Vol C Tables 4.2.6.8 and 6.1.1.4'

loop_
_geom_angle_atom_site_label_1
_geom_angle_atom_site_label_2
_geom_angle_atom_site_label_3
_geom_angle
_geom_angle_site_symmetry_1
_geom_angle_site_symmetry_3
_geom_angle_publ_flag
C2C C1C Cl1C 120.6(2) . . ?
C6C C1C Cl1C 119.3(2) . . ?
C6C C1C C2C 120.0(3) . . ?
C1C C2C Cl2C 120.3(3) . . ?
C3C C2C Cl2C 119.3(3) . . ?
C3C C2C C1C 120.4(3) . . ?
C2C C3C H3C 120.3 . . ?
C2C C3C C4C 119.4(3) . . ?
C4C C3C H3C 120.3 . . ?
C3C C4C H4C 120.3 . . ?
C5C C4C C3C 119.4(3) . . ?
C5C C4C H4C 120.3 . . ?
C4C C5C H5C 119.5 . . ?
C6C C5C C4C 120.9(3) . . ?
C6C C5C H5C 119.5 . . ?
C1C C6C H6C 120.1 . . ?
C5C C6C C1C 119.8(3) . . ?
C5C C6C H6C 120.1 . . ?
C71A O2A C72A 117.1(2) . . ?
C6A C1A C2A 115.3(2) . . ?
C6A C1A C9A 105.4(2) . . ?
C6A C1A C61A 127.8(2) . . ?
C9A C1A C2A 113.8(2) . . ?
C9A C1A C61A 125.3(2) . . ?
C61A C1A C2A 57.47(15) . . ?
C3A C2A C1A 114.36(19) . . ?
C3A C2A C61A 126.8(2) . . ?
C12A C2A C1A 115.8(2) . . ?
C12A C2A C3A 104.8(2) . . ?
C12A C2A C61A 126.7(2) . . ?
C61A C2A C1A 57.26(15) . . ?
C4A C3A C2A 123.3(2) . . ?
C4A C3A C14A 119.7(2) . . ?
C14A C3A C2A 108.1(2) . . ?
C3A C4A C5A 121.4(2) . . ?
C3A C4A C17A 119.2(2) . . ?
C17A C4A C5A 107.5(2) . . ?
C6A C5A C4A 120.9(2) . . ?
C6A C5A C19A 119.6(2) . . ?
C19A C5A C4A 107.6(2) . . ?
C5A C6A C1A 123.8(2) . . ?
C5A C6A C7A 119.7(2) . . ?
C7A C6A C1A 107.6(2) . . ?
C8A C7A C6A 108.5(2) . . ?
C21A C7A C6A 121.1(3) . . ?
C21A C7A C8A 120.6(2) . . ?
C9A C8A C7A 108.7(2) . . ?
C24A C8A C7A 119.5(2) . . ?
C24A C8A C9A 121.0(3) . . ?
C8A C9A C1A 108.2(2) . . ?
C10A C9A C1A 124.0(2) . . ?
C10A C9A C8A 119.2(2) . . ?
C9A C10A C11A 121.1(2) . . ?
C9A C10A C26A 120.0(2) . . ?
C26A C10A C11A 107.2(2) . . ?
C12A C11A C10A 120.5(2) . . ?
C12A C11A C28A 120.0(2) . . ?
C28A C11A C10A 107.6(2) . . ?
C11A C12A C2A 123.8(2) . . ?
C11A C12A C13A 119.5(2) . . ?
C13A C12A C2A 108.4(2) . . ?
C12A C13A C14A 108.5(2) . . ?
C30A C13A C12A 121.0(2) . . ?
C30A C13A C14A 120.3(2) . . ?
C3A C14A C13A 108.6(2) . . ?
C15A C14A C3A 121.2(2) . . ?
C15A C14A C13A 119.5(2) . . ?
C14A C15A C16A 119.0(3) . . ?
C14A C15A C32A 120.1(3) . . ?
C16A C15A C32A 108.6(2) . . ?
C15A C16A C34A 107.3(3) . . ?
C17A C16A C15A 119.8(2) . . ?
C17A C16A C34A 120.5(3) . . ?
C16A C17A C4A 121.0(2) . . ?
C16A C17A C18A 119.9(2) . . ?
C18A C17A C4A 108.4(2) . . ?
C19A C18A C17A 108.2(2) . . ?
C36A C18A C17A 120.2(3) . . ?
C36A C18A C19A 120.1(3) . . ?
C18A C19A C5A 108.3(2) . . ?
C20A C19A C5A 120.5(3) . . ?
C20A C19A C18A 119.9(3) . . ?
C19A C20A C21A 119.6(2) . . ?
C19A C20A C38A 119.7(3) . . ?
C21A C20A C38A 107.9(3) . . ?
C7A C21A C20A 119.4(2) . . ?
C7A C21A C22A 120.3(3) . . ?
C20A C21A C22A 108.0(2) . . ?
C23A C22A C21A 119.1(3) . . ?
C23A C22A C39A 120.4(2) . . ?
C39A C22A C21A 108.0(3) . . ?
C22A C23A C24A 120.3(2) . . ?
C22A C23A C42A 119.5(3) . . ?
C24A C23A C42A 108.1(3) . . ?
C8A C24A C23A 120.2(3) . . ?
C8A C24A C25A 119.3(2) . . ?
C25A C24A C23A 108.5(2) . . ?
C24A C25A C43A 108.0(2) . . ?
C26A C25A C24A 119.9(2) . . ?
C26A C25A C43A 120.2(3) . . ?
C25A C26A C10A 120.5(3) . . ?
C25A C26A C27A 119.9(2) . . ?
C27A C26A C10A 108.7(2) . . ?
C26A C27A C28A 108.3(2) . . ?
C45A C27A C26A 120.2(3) . . ?
C45A C27A C28A 120.4(3) . . ?
C27A C28A C11A 108.2(2) . . ?
C29A C28A C11A 120.6(2) . . ?
C29A C28A C27A 119.6(2) . . ?
C28A C29A C30A 119.1(2) . . ?
C28A C29A C47A 120.0(3) . . ?
C30A C29A C47A 108.6(2) . . ?
C13A C30A C29A 119.7(2) . . ?
C13A C30A C31A 120.0(3) . . ?
C29A C30A C31A 107.9(2) . . ?
C30A C31A C48A 108.4(2) . . ?
C32A C31A C30A 120.2(2) . . ?
C32A C31A C48A 119.9(2) . . ?
C31A C32A C15A 119.9(2) . . ?
C31A C32A C33A 120.4(3) . . ?
C33A C32A C15A 107.7(3) . . ?
C34A C33A C32A 108.3(2) . . ?
C50A C33A C32A 119.7(3) . . ?
C50A C33A C34A 120.4(3) . . ?
C33A C34A C16A 108.1(2) . . ?
C35A C34A C16A 119.1(3) . . ?
C35A C34A C33A 120.5(3) . . ?
C34A C35A C36A 120.5(3) . . ?
C34A C35A C52A 119.3(3) . . ?
C36A C35A C52A 108.2(3) . . ?
C18A C36A C35A 119.7(3) . . ?
C18A C36A C37A 120.3(3) . . ?
C37A C36A C35A 108.4(2) . . ?
C36A C37A C53A 107.9(3) . . ?
C38A C37A C36A 119.8(3) . . ?
C38A C37A C53A 119.9(3) . . ?
C37A C38A C20A 120.1(3) . . ?
C37A C38A C39A 120.2(3) . . ?
C39A C38A C20A 108.0(3) . . ?
C22A C39A C38A 108.1(2) . . ?
C40A C39A C22A 120.1(3) . . ?
C40A C39A C38A 120.1(3) . . ?
C39A C40A C41A 119.7(3) . . ?
C39A C40A C54A 119.4(3) . . ?
C41A C40A C54A 108.1(2) . . ?
C42A C41A C40A 120.1(2) . . ?
C42A C41A C56A 119.8(3) . . ?
C56A C41A C40A 108.0(2) . . ?
C23A C42A C43A 107.9(2) . . ?
C41A C42A C23A 120.2(3) . . ?
C41A C42A C43A 119.6(3) . . ?
C42A C43A C25A 107.5(2) . . ?
C44A C43A C25A 119.6(3) . . ?
C44A C43A C42A 120.6(3) . . ?
C43A C44A C45A 120.4(2) . . ?
C43A C44A C57A 119.9(3) . . ?
C45A C44A C57A 107.9(2) . . ?
C27A C45A C44A 119.7(3) . . ?
C27A C45A C46A 119.7(3) . . ?
C44A C45A C46A 108.2(2) . . ?
C45A C46A C58A 107.8(2) . . ?
C47A C46A C45A 120.2(2) . . ?
C47A C46A C58A 120.1(2) . . ?
C29A C47A C48A 107.6(2) . . ?
C46A C47A C29A 120.1(3) . . ?
C46A C47A C48A 119.8(2) . . ?
C31A C48A C47A 107.5(2) . . ?
C49A C48A C31A 120.0(3) . . ?
C49A C48A C47A 120.2(2) . . ?
C48A C49A C50A 120.2(2) . . ?
C48A C49A C59A 120.0(2) . . ?
C50A C49A C59A 108.2(2) . . ?
C33A C50A C49A 119.9(2) . . ?
C33A C50A C51A 119.2(3) . . ?
C49A C50A C51A 108.2(2) . . ?
C50A C51A C60A 107.9(2) . . ?
C52A C51A C50A 120.4(2) . . ?
C52A C51A C60A 119.5(2) . . ?
C35A C52A C53A 107.8(3) . . ?
C51A C52A C35A 120.1(3) . . ?
C51A C52A C53A 119.8(2) . . ?
C52A C53A C37A 107.7(2) . . ?
C54A C53A C37A 119.5(3) . . ?
C54A C53A C52A 120.5(3) . . ?
C53A C54A C40A 120.8(3) . . ?
C53A C54A C55A 119.5(3) . . ?
C55A C54A C40A 107.9(2) . . ?
C54A C55A C56A 107.9(2) . . ?
C60A C55A C54A 120.6(2) . . ?
C60A C55A C56A 120.0(2) . . ?
C41A C56A C55A 108.1(2) . . ?
C57A C56A C41A 120.5(2) . . ?
C57A C56A C55A 119.5(2) . . ?
C56A C57A C44A 119.5(3) . . ?
C56A C57A C58A 120.0(2) . . ?
C58A C57A C44A 108.2(2) . . ?
C57A C58A C46A 107.9(2) . . ?
C59A C58A C46A 119.9(2) . . ?
C59A C58A C57A 120.9(2) . . ?
C58A C59A C49A 120.0(2) . . ?
C58A C59A C60A 119.4(2) . . ?
C60A C59A C49A 107.7(2) . . ?
C55A C60A C51A 120.1(2) . . ?
C55A C60A C59A 120.2(2) . . ?
C59A C60A C51A 108.0(2) . . ?
C1A C61A C2A 65.27(16) . . ?
C1A C61A C68A 115.7(2) . . ?
C2A C61A C68A 117.1(2) . . ?
C62A C61A C1A 121.0(2) . . ?
C62A C61A C2A 116.5(2) . . ?
C62A C61A C68A 113.3(2) . . ?
C63A C62A C61A 117.6(2) . . ?
C67A C62A C61A 123.8(2) . . ?
C67A C62A C63A 118.5(2) . . ?
C62A C63A H63A 119.7 . . ?
C64A C63A C62A 120.6(3) . . ?
C64A C63A H63A 119.7 . . ?
C63A C64A H64A 119.7 . . ?
C65A C64A C63A 120.5(2) . . ?
C65A C64A H64A 119.7 . . ?
C64A C65A H65A 120.4 . . ?
C66A C65A C64A 119.2(3) . . ?
C66A C65A H65A 120.4 . . ?
C65A C66A H66A 119.7 . . ?
C65A C66A C67A 120.6(3) . . ?
C67A C66A H66A 119.7 . . ?
C62A C67A C66A 120.5(2) . . ?
C62A C67A H67A 119.7 . . ?
C66A C67A H67A 119.7 . . ?
C61A C68A H68A 108.9 . . ?
C61A C68A H68B 108.9 . . ?
H68A C68A H68B 107.7 . . ?
C69A C68A C61A 113.3(2) . . ?
C69A C68A H68A 108.9 . . ?
C69A C68A H68B 108.9 . . ?
C68A C69A H69A 109.7 . . ?
C68A C69A H69B 109.7 . . ?
C68A C69A C70A 109.6(2) . . ?
H69A C69A H69B 108.2 . . ?
C70A C69A H69A 109.7 . . ?
C70A C69A H69B 109.7 . . ?
C69A C70A H70A 108.7 . . ?
C69A C70A H70B 108.7 . . ?
H70A C70A H70B 107.6 . . ?
C71A C70A C69A 114.1(2) . . ?
C71A C70A H70A 108.7 . . ?
C71A C70A H70B 108.7 . . ?
O1A C71A O2A 123.8(2) . . ?
O1A C71A C70A 126.9(2) . . ?
O2A C71A C70A 109.3(2) . . ?
O2A C72A H72A 109.8 . . ?
O2A C72A H72B 109.8 . . ?
O2A C72A C73A 109.2(2) . . ?
H72A C72A H72B 108.3 . . ?
C73A C72A H72A 109.8 . . ?
C73A C72A H72B 109.8 . . ?
F1A C73A C72A 112.2(2) . . ?
F2A C73A F1A 107.2(2) . . ?
F2A C73A C72A 110.7(2) . . ?
F3A C73A F1A 106.0(2) . . ?
F3A C73A F2A 107.9(2) . . ?
F3A C73A C72A 112.6(2) . . ?
C71B O2B C72B 115.2(2) . . ?
C6B C1B C2B 115.53(19) . . ?
C6B C1B C9B 104.75(19) . . ?
C6B C1B C61B 126.2(2) . . ?
C9B C1B C2B 115.50(19) . . ?
C9B C1B C61B 127.0(2) . . ?
C61B C1B C2B 57.66(14) . . ?
C3B C2B C1B 114.55(19) . . ?
C3B C2B C61B 126.3(2) . . ?
C12B C2B C1B 114.7(2) . . ?
C12B C2B C3B 105.0(2) . . ?
C12B C2B C61B 127.2(2) . . ?
C61B C2B C1B 57.29(15) . . ?
C4B C3B C2B 123.5(2) . . ?
C4B C3B C14B 119.3(2) . . ?
C14B C3B C2B 108.5(2) . . ?
C3B C4B C5B 120.9(2) . . ?
C3B C4B C17B 119.9(2) . . ?
C17B C4B C5B 107.0(2) . . ?
C6B C5B C4B 120.8(2) . . ?
C6B C5B C19B 119.7(2) . . ?
C19B C5B C4B 107.7(2) . . ?
C5B C6B C1B 123.7(2) . . ?
C5B C6B C7B 119.8(2) . . ?
C7B C6B C1B 108.1(2) . . ?
C8B C7B C6B 108.6(2) . . ?
C21B C7B C6B 120.7(2) . . ?
C21B C7B C8B 120.2(2) . . ?
C9B C8B C7B 108.5(2) . . ?
C24B C8B C7B 120.1(2) . . ?
C24B C8B C9B 121.6(2) . . ?
C8B C9B C1B 108.6(2) . . ?
C10B C9B C1B 123.6(2) . . ?
C10B C9B C8B 119.3(2) . . ?
C9B C10B C11B 120.7(2) . . ?
C9B C10B C26B 119.5(2) . . ?
C26B C10B C11B 108.0(2) . . ?
C12B C11B C10B 121.1(2) . . ?
C12B C11B C28B 119.5(2) . . ?
C28B C11B C10B 107.5(2) . . ?
C11B C12B C2B 123.5(2) . . ?
C11B C12B C13B 119.8(2) . . ?
C13B C12B C2B 107.9(2) . . ?
C12B C13B C14B 109.1(2) . . ?
C30B C13B C12B 121.2(2) . . ?
C30B C13B C14B 119.6(2) . . ?
C3B C14B C13B 107.9(2) . . ?
C15B C14B C3B 121.1(2) . . ?
C15B C14B C13B 120.2(2) . . ?
C14B C15B C16B 119.8(2) . . ?
C14B C15B C32B 120.1(2) . . ?
C16B C15B C32B 108.2(2) . . ?
C15B C16B C34B 108.3(2) . . ?
C17B C16B C15B 119.4(2) . . ?
C17B C16B C34B 120.0(2) . . ?
C16B C17B C4B 120.4(2) . . ?
C16B C17B C18B 119.7(2) . . ?
C18B C17B C4B 108.8(2) . . ?
C19B C18B C17B 108.3(2) . . ?
C36B C18B C17B 120.1(2) . . ?
C36B C18B C19B 120.2(2) . . ?
C18B C19B C5B 108.3(2) . . ?
C20B C19B C5B 120.5(2) . . ?
C20B C19B C18B 119.7(2) . . ?
C19B C20B C21B 119.7(2) . . ?
C19B C20B C38B 120.3(2) . . ?
C21B C20B C38B 107.8(2) . . ?
C7B C21B C20B 119.5(2) . . ?
C7B C21B C22B 119.5(2) . . ?
C20B C21B C22B 108.6(2) . . ?
C23B C22B C21B 119.9(2) . . ?
C23B C22B C39B 120.5(2) . . ?
C39B C22B C21B 107.9(2) . . ?
C22B C23B C24B 120.6(2) . . ?
C22B C23B C42B 120.3(2) . . ?
C24B C23B C42B 107.4(2) . . ?
C8B C24B C23B 119.6(2) . . ?
C8B C24B C25B 119.1(2) . . ?
C25B C24B C23B 108.9(2) . . ?
C24B C25B C43B 107.6(2) . . ?
C26B C25B C24B 119.6(2) . . ?
C26B C25B C43B 120.4(2) . . ?
C10B C26B C27B 107.9(2) . . ?
C25B C26B C10B 120.8(2) . . ?
C25B C26B C27B 120.0(2) . . ?
C28B C27B C26B 108.5(2) . . ?
C45B C27B C26B 119.8(2) . . ?
C45B C27B C28B 119.9(3) . . ?
C27B C28B C11B 108.2(2) . . ?
C29B C28B C11B 120.6(2) . . ?
C29B C28B C27B 119.8(2) . . ?
C28B C29B C30B 119.9(2) . . ?
C28B C29B C47B 120.2(2) . . ?
C30B C29B C47B 107.4(2) . . ?
C13B C30B C29B 118.9(2) . . ?
C13B C30B C31B 119.9(2) . . ?
C29B C30B C31B 108.8(2) . . ?
C30B C31B C48B 107.5(2) . . ?
C32B C31B C30B 120.4(2) . . ?
C32B C31B C48B 119.8(2) . . ?
C31B C32B C15B 119.8(2) . . ?
C31B C32B C33B 120.6(2) . . ?
C33B C32B C15B 107.6(2) . . ?
C34B C33B C32B 108.1(2) . . ?
C50B C33B C32B 119.7(3) . . ?
C50B C33B C34B 119.9(2) . . ?
C33B C34B C16B 107.8(2) . . ?
C35B C34B C16B 120.1(3) . . ?
C35B C34B C33B 120.4(2) . . ?
C34B C35B C36B 120.3(2) . . ?
C34B C35B C52B 119.8(3) . . ?
C36B C35B C52B 107.9(2) . . ?
C18B C36B C35B 119.9(2) . . ?
C18B C36B C37B 120.0(3) . . ?
C37B C36B C35B 108.1(2) . . ?
C36B C37B C53B 108.0(2) . . ?
C38B C37B C36B 120.0(2) . . ?
C38B C37B C53B 120.0(2) . . ?
C37B C38B C20B 119.8(2) . . ?
C37B C38B C39B 120.0(2) . . ?
C39B C38B C20B 107.8(2) . . ?
C22B C39B C38B 108.0(2) . . ?
C40B C39B C22B 119.7(2) . . ?
C40B C39B C38B 120.1(2) . . ?
C39B C40B C41B 120.0(2) . . ?
C39B C40B C54B 119.9(2) . . ?
C54B C40B C41B 107.6(2) . . ?
C42B C41B C40B 120.1(2) . . ?
C42B C41B C56B 119.9(2) . . ?
C56B C41B C40B 108.4(2) . . ?
C41B C42B C23B 119.4(2) . . ?
C41B C42B C43B 120.3(2) . . ?
C43B C42B C23B 107.8(2) . . ?
C42B C43B C25B 108.3(2) . . ?
C44B C43B C25B 119.7(2) . . ?
C44B C43B C42B 119.9(2) . . ?
C43B C44B C45B 120.4(2) . . ?
C43B C44B C57B 120.0(2) . . ?
C45B C44B C57B 107.4(2) . . ?
C27B C45B C44B 119.7(2) . . ?
C27B C45B C46B 119.9(2) . . ?
C46B C45B C44B 108.6(2) . . ?
C45B C46B C58B 107.9(2) . . ?
C47B C46B C45B 120.3(2) . . ?
C47B C46B C58B 119.7(3) . . ?
C46B C47B C29B 119.8(3) . . ?
C46B C47B C48B 120.2(2) . . ?
C48B C47B C29B 108.4(2) . . ?
C47B C48B C31B 107.9(2) . . ?
C49B C48B C31B 119.6(3) . . ?
C49B C48B C47B 120.4(2) . . ?
C48B C49B C50B 120.2(2) . . ?
C48B C49B C59B 119.0(3) . . ?
C50B C49B C59B 108.4(2) . . ?
C33B C50B C49B 120.1(2) . . ?
C33B C50B C51B 119.7(3) . . ?
C49B C50B C51B 108.1(2) . . ?
C50B C51B C60B 108.0(2) . . ?
C52B C51B C50B 120.3(2) . . ?
C52B C51B C60B 119.7(2) . . ?
C51B C52B C35B 119.9(2) . . ?
C51B C52B C53B 120.3(2) . . ?
C53B C52B C35B 107.9(2) . . ?
C52B C53B C37B 108.2(2) . . ?
C54B C53B C37B 120.1(2) . . ?
C54B C53B C52B 119.9(2) . . ?
C40B C54B C55B 108.4(2) . . ?
C53B C54B C40B 120.0(2) . . ?
C53B C54B C55B 120.0(2) . . ?
C54B C55B C56B 107.9(2) . . ?
C60B C55B C54B 120.0(2) . . ?
C60B C55B C56B 120.1(2) . . ?
C41B C56B C55B 107.7(2) . . ?
C57B C56B C41B 120.0(2) . . ?
C57B C56B C55B 120.0(2) . . ?
C44B C57B C58B 108.2(2) . . ?
C56B C57B C44B 119.9(2) . . ?
C56B C57B C58B 119.9(2) . . ?
C57B C58B C46B 107.8(2) . . ?
C59B C58B C46B 120.1(2) . . ?
C59B C58B C57B 120.2(2) . . ?
C49B C59B C60B 107.5(2) . . ?
C58B C59B C49B 120.5(2) . . ?
C58B C59B C60B 119.8(2) . . ?
C51B C60B C59B 108.0(2) . . ?
C55B C60B C51B 120.1(2) . . ?
C55B C60B C59B 120.0(2) . . ?
C1B C61B C2B 65.05(15) . . ?
C1B C61B C68B 114.6(2) . . ?
C2B C61B C68B 119.4(2) . . ?
C62B C61B C1B 117.1(2) . . ?
C62B C61B C2B 117.7(2) . . ?
C62B C61B C68B 114.14(19) . . ?
C63B C62B C61B 121.2(2) . . ?
C63B C62B C67B 119.4(2) . . ?
C67B C62B C61B 119.1(2) . . ?
C62B C63B H63B 119.8 . . ?
C62B C63B C64B 120.4(2) . . ?
C64B C63B H63B 119.8 . . ?
C63B C64B H64B 120.2 . . ?
C65B C64B C63B 119.5(2) . . ?
C65B C64B H64B 120.2 . . ?
C64B C65B H65B 119.9 . . ?
C66B C65B C64B 120.3(2) . . ?
C66B C65B H65B 119.9 . . ?
C65B C66B H66B 119.9 . . ?
C65B C66B C67B 120.2(3) . . ?
C67B C66B H66B 119.9 . . ?
C62B C67B H67B 119.9 . . ?
C66B C67B C62B 120.1(2) . . ?
C66B C67B H67B 119.9 . . ?
C61B C68B H68C 108.3 . . ?
C61B C68B H68D 108.3 . . ?
H68C C68B H68D 107.4 . . ?
C69B C68B C61B 116.0(2) . . ?
C69B C68B H68C 108.3 . . ?
C69B C68B H68D 108.3 . . ?
C68B C69B H69C 109.9 . . ?
C68B C69B H69D 109.9 . . ?
C68B C69B C70B 109.0(2) . . ?
H69C C69B H69D 108.3 . . ?
C70B C69B H69C 109.9 . . ?
C70B C69B H69D 109.9 . . ?
C69B C70B H70C 109.0 . . ?
C69B C70B H70D 109.0 . . ?
H70C C70B H70D 107.8 . . ?
C71B C70B C69B 113.1(2) . . ?
C71B C70B H70C 109.0 . . ?
C71B C70B H70D 109.0 . . ?
O1B C71B O2B 121.8(2) . . ?
O1B C71B C70B 126.6(2) . . ?
O2B C71B C70B 111.6(2) . . ?
O2B C72B H72C 110.4 . . ?
O2B C72B H72D 110.4 . . ?
O2B C72B C73B 106.8(2) . . ?
H72C C72B H72D 108.6 . . ?
C73B C72B H72C 110.4 . . ?
C73B C72B H72D 110.4 . . ?
F1B C73B F2B 106.9(2) . . ?
F1B C73B F3B 106.3(2) . . ?
F1B C73B C72B 113.5(2) . . ?
F2B C73B C72B 109.5(2) . . ?
F3B C73B F2B 107.0(2) . . ?
F3B C73B C72B 113.2(3) . . ?

loop_
_geom_bond_atom_site_label_1
_geom_bond_atom_site_label_2
_geom_bond_distance
_geom_bond_site_symmetry_2
_geom_bond_publ_flag
Cl1C C1C 1.725(3) . ?
Cl2C C2C 1.734(3) . ?
C1C C2C 1.393(4) . ?
C1C C6C 1.381(4) . ?
C2C C3C 1.372(5) . ?
C3C H3C 0.9300 . ?
C3C C4C 1.411(6) . ?
C4C H4C 0.9300 . ?
C4C C5C 1.377(5) . ?
C5C H5C 0.9300 . ?
C5C C6C 1.375(5) . ?
C6C H6C 0.9300 . ?
F1A C73A 1.342(3) . ?
F2A C73A 1.341(3) . ?
F3A C73A 1.335(3) . ?
O1A C71A 1.195(3) . ?
O2A C71A 1.358(3) . ?
O2A C72A 1.424(3) . ?
C1A C2A 1.635(3) . ?
C1A C6A 1.484(3) . ?
C1A C9A 1.487(3) . ?
C1A C61A 1.514(3) . ?
C2A C3A 1.491(3) . ?
C2A C12A 1.483(4) . ?
C2A C61A 1.517(4) . ?
C3A C4A 1.384(4) . ?
C3A C14A 1.438(4) . ?
C4A C5A 1.463(4) . ?
C4A C17A 1.454(4) . ?
C5A C6A 1.365(4) . ?
C5A C19A 1.458(4) . ?
C6A C7A 1.452(4) . ?
C7A C8A 1.442(4) . ?
C7A C21A 1.382(4) . ?
C8A C9A 1.435(4) . ?
C8A C24A 1.402(4) . ?
C9A C10A 1.385(4) . ?
C10A C11A 1.471(4) . ?
C10A C26A 1.448(4) . ?
C11A C12A 1.367(4) . ?
C11A C28A 1.449(4) . ?
C12A C13A 1.438(4) . ?
C13A C14A 1.441(4) . ?
C13A C30A 1.392(4) . ?
C14A C15A 1.399(4) . ?
C15A C16A 1.441(4) . ?
C15A C32A 1.447(4) . ?
C16A C17A 1.383(4) . ?
C16A C34A 1.457(4) . ?
C17A C18A 1.446(4) . ?
C18A C19A 1.443(4) . ?
C18A C36A 1.390(4) . ?
C19A C20A 1.394(4) . ?
C20A C21A 1.438(4) . ?
C20A C38A 1.452(4) . ?
C21A C22A 1.454(4) . ?
C22A C23A 1.404(4) . ?
C22A C39A 1.436(4) . ?
C23A C24A 1.439(4) . ?
C23A C42A 1.443(4) . ?
C24A C25A 1.434(4) . ?
C25A C26A 1.382(4) . ?
C25A C43A 1.453(4) . ?
C26A C27A 1.440(4) . ?
C27A C28A 1.443(4) . ?
C27A C45A 1.393(4) . ?
C28A C29A 1.395(4) . ?
C29A C30A 1.432(4) . ?
C29A C47A 1.448(4) . ?
C30A C31A 1.443(4) . ?
C31A C32A 1.386(4) . ?
C31A C48A 1.448(4) . ?
C32A C33A 1.442(4) . ?
C33A C34A 1.440(4) . ?
C33A C50A 1.398(4) . ?
C34A C35A 1.391(4) . ?
C35A C36A 1.448(4) . ?
C35A C52A 1.451(4) . ?
C36A C37A 1.441(4) . ?
C37A C38A 1.391(4) . ?
C37A C53A 1.464(4) . ?
C38A C39A 1.445(4) . ?
C39A C40A 1.400(4) . ?
C40A C41A 1.447(4) . ?
C40A C54A 1.452(4) . ?
C41A C42A 1.398(4) . ?
C41A C56A 1.443(4) . ?
C42A C43A 1.452(4) . ?
C43A C44A 1.382(4) . ?
C44A C45A 1.442(4) . ?
C44A C57A 1.455(4) . ?
C45A C46A 1.443(4) . ?
C46A C47A 1.383(4) . ?
C46A C58A 1.460(4) . ?
C47A C48A 1.451(4) . ?
C48A C49A 1.388(4) . ?
C49A C50A 1.444(4) . ?
C49A C59A 1.453(4) . ?
C50A C51A 1.445(4) . ?
C51A C52A 1.394(4) . ?
C51A C60A 1.453(4) . ?
C52A C53A 1.456(4) . ?
C53A C54A 1.381(4) . ?
C54A C55A 1.446(4) . ?
C55A C56A 1.454(4) . ?
C55A C60A 1.385(4) . ?
C56A C57A 1.396(4) . ?
C57A C58A 1.435(4) . ?
C58A C59A 1.384(4) . ?
C59A C60A 1.450(4) . ?
C61A C62A 1.505(3) . ?
C61A C68A 1.522(3) . ?
C62A C63A 1.400(4) . ?
C62A C67A 1.385(4) . ?
C63A H63A 0.9300 . ?
C63A C64A 1.383(4) . ?
C64A H64A 0.9300 . ?
C64A C65A 1.382(4) . ?
C65A H65A 0.9300 . ?
C65A C66A 1.382(4) . ?
C66A H66A 0.9300 . ?
C66A C67A 1.389(4) . ?
C67A H67A 0.9300 . ?
C68A H68A 0.9700 . ?
C68A H68B 0.9700 . ?
C68A C69A 1.517(4) . ?
C69A H69A 0.9700 . ?
C69A H69B 0.9700 . ?
C69A C70A 1.521(4) . ?
C70A H70A 0.9700 . ?
C70A H70B 0.9700 . ?
C70A C71A 1.502(4) . ?
C72A H72A 0.9700 . ?
C72A H72B 0.9700 . ?
C72A C73A 1.492(4) . ?
F1B C73B 1.327(4) . ?
F2B C73B 1.340(3) . ?
F3B C73B 1.330(3) . ?
O1B C71B 1.190(3) . ?
O2B C71B 1.353(3) . ?
O2B C72B 1.435(3) . ?
C1B C2B 1.625(3) . ?
C1B C6B 1.485(3) . ?
C1B C9B 1.486(3) . ?
C1B C61B 1.508(3) . ?
C2B C3B 1.491(3) . ?
C2B C12B 1.491(3) . ?
C2B C61B 1.514(3) . ?
C3B C4B 1.383(3) . ?
C3B C14B 1.441(3) . ?
C4B C5B 1.472(4) . ?
C4B C17B 1.448(3) . ?
C5B C6B 1.371(4) . ?
C5B C19B 1.453(3) . ?
C6B C7B 1.442(4) . ?
C7B C8B 1.440(4) . ?
C7B C21B 1.398(4) . ?
C8B C9B 1.432(4) . ?
C8B C24B 1.391(4) . ?
C9B C10B 1.379(4) . ?
C10B C11B 1.468(4) . ?
C10B C26B 1.451(3) . ?
C11B C12B 1.384(4) . ?
C11B C28B 1.455(3) . ?
C12B C13B 1.438(4) . ?
C13B C14B 1.452(4) . ?
C13B C30B 1.402(4) . ?
C14B C15B 1.387(4) . ?
C15B C16B 1.434(4) . ?
C15B C32B 1.455(4) . ?
C16B C17B 1.400(4) . ?
C16B C34B 1.449(4) . ?
C17B C18B 1.444(4) . ?
C18B C19B 1.438(4) . ?
C18B C36B 1.398(4) . ?
C19B C20B 1.390(4) . ?
C20B C21B 1.431(4) . ?
C20B C38B 1.456(4) . ?
C21B C22B 1.449(4) . ?
C22B C23B 1.383(4) . ?
C22B C39B 1.441(4) . ?
C23B C24B 1.447(4) . ?
C23B C42B 1.455(4) . ?
C24B C25B 1.435(4) . ?
C25B C26B 1.385(4) . ?
C25B C43B 1.453(4) . ?
C26B C27B 1.453(4) . ?
C27B C28B 1.446(4) . ?
C27B C45B 1.402(4) . ?
C28B C29B 1.393(4) . ?
C29B C30B 1.442(4) . ?
C29B C47B 1.452(4) . ?
C30B C31B 1.447(4) . ?
C31B C32B 1.387(4) . ?
C31B C48B 1.452(4) . ?
C32B C33B 1.448(4) . ?
C33B C34B 1.447(4) . ?
C33B C50B 1.392(4) . ?
C34B C35B 1.384(4) . ?
C35B C36B 1.446(4) . ?
C35B C52B 1.452(4) . ?
C36B C37B 1.445(4) . ?
C37B C38B 1.384(4) . ?
C37B C53B 1.448(4) . ?
C38B C39B 1.449(4) . ?
C39B C40B 1.395(4) . ?
C40B C41B 1.451(4) . ?
C40B C54B 1.441(4) . ?
C41B C42B 1.391(4) . ?
C41B C56B 1.446(4) . ?
C42B C43B 1.442(4) . ?
C43B C44B 1.391(4) . ?
C44B C45B 1.449(4) . ?
C44B C57B 1.449(4) . ?
C45B C46B 1.440(4) . ?
C46B C47B 1.390(4) . ?
C46B C58B 1.451(4) . ?
C47B C48B 1.446(4) . ?
C48B C49B 1.401(4) . ?
C49B C50B 1.440(4) . ?
C49B C59B 1.453(4) . ?
C50B C51B 1.448(4) . ?
C51B C52B 1.389(4) . ?
C51B C60B 1.451(4) . ?
C52B C53B 1.443(4) . ?
C53B C54B 1.393(4) . ?
C54B C55B 1.447(4) . ?
C55B C56B 1.451(4) . ?
C55B C60B 1.386(4) . ?
C56B C57B 1.392(4) . ?
C57B C58B 1.450(4) . ?
C58B C59B 1.390(4) . ?
C59B C60B 1.454(4) . ?
C61B C62B 1.506(3) . ?
C61B C68B 1.521(3) . ?
C62B C63B 1.384(4) . ?
C62B C67B 1.392(4) . ?
C63B H63B 0.9300 . ?
C63B C64B 1.394(4) . ?
C64B H64B 0.9300 . ?
C64B C65B 1.389(4) . ?
C65B H65B 0.9300 . ?
C65B C66B 1.374(4) . ?
C66B H66B 0.9300 . ?
C66B C67B 1.390(4) . ?
C67B H67B 0.9300 . ?
C68B H68C 0.9700 . ?
C68B H68D 0.9700 . ?
C68B C69B 1.515(3) . ?
C69B H69C 0.9700 . ?
C69B H69D 0.9700 . ?
C69B C70B 1.528(3) . ?
C70B H70C 0.9700 . ?
C70B H70D 0.9700 . ?
C70B C71B 1.479(4) . ?
C72B H72C 0.9700 . ?
C72B H72D 0.9700 . ?
C72B C73B 1.483(4) . ?
